data_7100691
_journal_name_full 'Chemical Communications'
_journal_paper_doi 10.1039/b513893k
_journal_year 2006
_chemical_formula_sum 'C32 H32 F12 N6 O8 S4'
_chemical_formula_weight 984.88
_space_group_IT_number 2
_symmetry_cell_setting triclinic
_symmetry_space_group_name_Hall '-P 1'
_symmetry_space_group_name_H-M 'P -1'
_cell_angle_alpha 71.643(6)
_cell_angle_beta 72.240(7)
_cell_angle_gamma 82.390(8)
_cell_formula_units_Z 2
_cell_length_a 12.490(5)
_cell_length_b 12.820(5)
_cell_length_c 13.993(6)
_cell_measurement_temperature 203(2)
_cell_volume 2023.5(14)
_diffrn_ambient_temperature 203(2)
_exptl_crystal_density_diffrn 1.616
_cod_database_code 7100691

loop_
_symmetry_equiv_pos_as_xyz
'x, y, z'
'-x, -y, -z'

loop_
_atom_site_label
_atom_site_type_symbol
_atom_site_fract_x
_atom_site_fract_y
_atom_site_fract_z
_atom_site_U_iso_or_equiv
_atom_site_adp_type
_atom_site_occupancy
_atom_site_symmetry_multiplicity
_atom_site_calc_flag
_atom_site_refinement_flags
_atom_site_disorder_assembly
_atom_site_disorder_group
S1 S 0.78651(8) 0.78396(7) 0.28790(7) 0.0421(2) Uani 1 1 d . . .
S2 S 0.95795(8) 0.62008(7) 0.28375(7) 0.0407(2) Uani 1 1 d . . .
S3 S 0.49346(8) 0.21025(8) 0.06257(7) 0.0432(3) Uani 1 1 d . . .
S4 S 0.42586(8) 0.27176(7) 0.24765(7) 0.0376(2) Uani 1 1 d . . .
F1 F 0.7486(2) 0.78792(19) 0.48149(17) 0.0577(6) Uani 1 1 d . . .
F2 F 0.6006(2) 0.7748(3) 0.4386(2) 0.0823(9) Uani 1 1 d . . .
F3 F 0.7132(2) 0.63461(19) 0.46813(18) 0.0637(7) Uani 1 1 d . . .
F4 F 0.9878(3) 0.6991(3) 0.0813(2) 0.0888(9) Uani 1 1 d . . .
F5 F 1.1271(2) 0.7178(3) 0.1313(2) 0.0893(9) Uani 1 1 d . . .
F6 F 1.0941(3) 0.5591(3) 0.1275(3) 0.1011(11) Uani 1 1 d . . .
F7 F 0.6999(2) 0.1335(2) 0.0558(2) 0.0663(7) Uani 1 1 d . . .
F8 F 0.5745(2) 0.04715(19) 0.19151(18) 0.0644(7) Uani 1 1 d . . .
F9 F 0.5933(2) 0.0244(2) 0.0411(2) 0.0769(8) Uani 1 1 d . . .
F10 F 0.2490(2) 0.3509(3) 0.1824(2) 0.0843(9) Uani 1 1 d . . .
F11 F 0.3585(3) 0.4736(2) 0.1653(2) 0.0886(9) Uani 1 1 d . . .
F12 F 0.2535(2) 0.3930(2) 0.3163(2) 0.0788(8) Uani 1 1 d . . .
O1 O 0.7866(2) 0.9008(2) 0.2616(2) 0.0570(7) Uani 1 1 d . . .
O2 O 0.7311(2) 0.7356(2) 0.2386(2) 0.0588(8) Uani 1 1 d . . .
O3 O 0.8792(2) 0.5455(2) 0.2901(2) 0.0558(7) Uani 1 1 d . . .
O4 O 1.0356(3) 0.5809(2) 0.3444(2) 0.0599(8) Uani 1 1 d . . .
O5 O 0.3894(2) 0.1575(3) 0.0922(2) 0.0563(7) Uani 1 1 d . . .
O6 O 0.5402(3) 0.2685(3) -0.0452(2) 0.0692(9) Uani 1 1 d . . .
O7 O 0.4857(2) 0.3104(2) 0.3011(2) 0.0534(7) Uani 1 1 d . . .
O8 O 0.3664(2) 0.1730(2) 0.30182(18) 0.0454(6) Uani 1 1 d . . .
N1 N 0.8952(2) 0.2343(2) 0.4589(2) 0.0307(6) Uani 1 1 d . . .
N2 N 0.7221(2) 0.1223(2) 0.4611(2) 0.0335(6) Uani 1 1 d . . .
N3 N 0.9091(3) 0.7381(2) 0.2916(2) 0.0418(7) Uani 1 1 d . . .
N4 N 0.5028(3) 0.2816(2) 0.1329(2) 0.0463(8) Uani 1 1 d . . .
N5 N 0.1105(3) 0.0224(3) 0.2311(2) 0.0450(8) Uani 1 1 d . . .
N6 N 0.6124(2) 0.5162(2) 0.2331(2) 0.0351(6) Uani 1 1 d . . .
C1 C 0.9902(3) 0.2885(3) 0.4596(3) 0.0383(8) Uani 1 1 d . . .
H1A H 1.0476 0.2964 0.3942 0.057 Uiso 1 1 calc R . .
H1B H 1.0198 0.2451 0.5162 0.057 Uiso 1 1 calc R . .
H1C H 0.9657 0.3598 0.4688 0.057 Uiso 1 1 calc R . .
C2 C 0.6361(3) 0.0547(3) 0.4631(3) 0.0430(9) Uani 1 1 d . . .
H2A H 0.5984 0.0173 0.5345 0.064 Uiso 1 1 calc R . .
H2B H 0.6707 0.0017 0.4263 0.064 Uiso 1 1 calc R . .
H2C H 0.5826 0.1006 0.4299 0.064 Uiso 1 1 calc R . .
C3 C 0.8009(3) 0.2146(2) 0.5486(2) 0.0294(7) Uani 1 1 d . . .
C4 C 0.7952(3) 0.2463(3) 0.6365(3) 0.0370(8) Uani 1 1 d . . .
H4 H 0.8516 0.2880 0.6348 0.044 Uiso 1 1 calc R . .
C5 C 0.7059(3) 0.2165(3) 0.7270(3) 0.0429(9) Uani 1 1 d . . .
H5 H 0.7045 0.2358 0.7861 0.051 Uiso 1 1 calc R . .
C6 C 0.6202(3) 0.1588(3) 0.7292(3) 0.0448(9) Uani 1 1 d . . .
H6 H 0.5606 0.1390 0.7897 0.054 Uiso 1 1 calc R . .
C7 C 0.6224(3) 0.1295(3) 0.6400(3) 0.0381(8) Uani 1 1 d . . .
H7 H 0.5630 0.0920 0.6412 0.046 Uiso 1 1 calc R . .
C8 C 0.7123(3) 0.1558(2) 0.5500(2) 0.0313(7) Uani 1 1 d . . .
C9 C 0.7877(3) 0.1844(2) 0.3634(3) 0.0316(7) Uani 1 1 d . . .
C10 C 0.7701(3) 0.1887(3) 0.2688(3) 0.0393(8) Uani 1 1 d . . .
H10 H 0.7101 0.1528 0.2688 0.047 Uiso 1 1 calc R . .
C11 C 0.8416(3) 0.2462(3) 0.1740(3) 0.0461(9) Uani 1 1 d . . .
H11 H 0.8301 0.2468 0.1112 0.055 Uiso 1 1 calc R . .
C12 C 0.9288(3) 0.3021(3) 0.1723(3) 0.0442(9) Uani 1 1 d . . .
H12 H 0.9763 0.3405 0.1087 0.053 Uiso 1 1 calc R . .
C13 C 0.9459(3) 0.3011(3) 0.2665(3) 0.0362(8) Uani 1 1 d . . .
H13 H 1.0041 0.3404 0.2652 0.043 Uiso 1 1 calc R . .
C14 C 0.8777(3) 0.2425(2) 0.3620(2) 0.0298(7) Uani 1 1 d . . .
C15 C 0.5245(3) 0.5038(2) 0.4435(2) 0.0308(7) Uani 1 1 d . . .
C16 C 0.6200(3) 0.4437(3) 0.4081(3) 0.0398(8) Uani 1 1 d . . .
H16 H 0.6562 0.3975 0.4558 0.048 Uiso 1 1 calc R . .
C17 C 0.6627(3) 0.4508(3) 0.3037(3) 0.0406(8) Uani 1 1 d . . .
H17 H 0.7275 0.4097 0.2816 0.049 Uiso 1 1 calc R . .
C19 C 0.5211(3) 0.5772(3) 0.2648(3) 0.0494(10) Uani 1 1 d . . .
H19 H 0.4877 0.6243 0.2154 0.059 Uiso 1 1 calc R . .
C20 C 0.4759(3) 0.5722(3) 0.3676(3) 0.0509(10) Uani 1 1 d . . .
H20 H 0.4117 0.6150 0.3873 0.061 Uiso 1 1 calc R . .
C21 C 0.6585(3) 0.5186(3) 0.1208(3) 0.0459(9) Uani 1 1 d . . .
H21A H 0.6762 0.4441 0.1163 0.055 Uiso 1 1 calc R . .
H21B H 0.6020 0.5509 0.0841 0.055 Uiso 1 1 calc R . .
C22 C 0.7617(4) 0.5837(4) 0.0698(3) 0.0679(13) Uani 1 1 d . . .
H22A H 0.7898 0.5841 -0.0022 0.102 Uiso 1 1 calc R . .
H22B H 0.8179 0.5513 0.1055 0.102 Uiso 1 1 calc R . .
H22C H 0.7439 0.6579 0.0733 0.102 Uiso 1 1 calc R . .
C23 C 0.0231(3) 0.0061(2) 0.4430(2) 0.0276(7) Uani 1 1 d . . .
C24 C -0.0368(3) -0.0257(3) 0.3876(3) 0.0349(7) Uani 1 1 d . . .
H24 H -0.1083 -0.0529 0.4220 0.042 Uiso 1 1 calc R . .
C25 C 0.0084(3) -0.0171(3) 0.2837(3) 0.0418(9) Uani 1 1 d . . .
H25 H -0.0327 -0.0393 0.2486 0.050 Uiso 1 1 calc R . .
C27 C 0.1694(3) 0.0577(3) 0.2803(3) 0.0376(8) Uani 1 1 d . . .
H27 H 0.2393 0.0873 0.2429 0.045 Uiso 1 1 calc R . .
C28 C 0.1278(3) 0.0504(3) 0.3843(2) 0.0317(7) Uani 1 1 d . . .
H28 H 0.1698 0.0753 0.4167 0.038 Uiso 1 1 calc R . .
C29 C 0.1631(4) 0.0242(5) 0.1194(3) 0.0803(16) Uani 1 1 d . . .
H29A H 0.2359 0.0567 0.0964 0.096 Uiso 1 1 calc R . .
H29B H 0.1767 -0.0513 0.1172 0.096 Uiso 1 1 calc R . .
C30 C 0.1081(8) 0.0762(10) 0.0514(4) 0.257(8) Uani 1 1 d . . .
H30A H 0.1501 0.0699 -0.0167 0.385 Uiso 1 1 calc R . .
H30B H 0.0975 0.1524 0.0491 0.385 Uiso 1 1 calc R . .
H30C H 0.0361 0.0446 0.0716 0.385 Uiso 1 1 calc R . .
C31 C 0.7073(3) 0.7424(3) 0.4271(3) 0.0467(9) Uani 1 1 d . . .
C32 C 1.0477(4) 0.6512(4) 0.1493(3) 0.0576(11) Uani 1 1 d . . .
C33 C 0.5969(3) 0.0976(3) 0.0895(3) 0.0464(9) Uani 1 1 d . . .
C34 C 0.3158(4) 0.3787(3) 0.2263(3) 0.0507(10) Uani 1 1 d . . .

loop_
_atom_site_aniso_label
_atom_site_aniso_U_11
_atom_site_aniso_U_22
_atom_site_aniso_U_33
_atom_site_aniso_U_23
_atom_site_aniso_U_13
_atom_site_aniso_U_12
S1 0.0425(6) 0.0430(5) 0.0443(5) -0.0164(4) -0.0137(4) -0.0015(4)
S2 0.0435(6) 0.0362(5) 0.0446(5) -0.0157(4) -0.0105(4) -0.0032(4)
S3 0.0380(6) 0.0576(6) 0.0287(4) -0.0103(4) -0.0041(4) -0.0024(5)
S4 0.0357(5) 0.0394(5) 0.0379(5) -0.0126(4) -0.0073(4) -0.0059(4)
F1 0.0656(16) 0.0661(14) 0.0506(13) -0.0313(11) -0.0114(12) -0.0095(12)
F2 0.0387(15) 0.126(2) 0.0836(19) -0.0480(18) -0.0074(14) 0.0099(16)
F3 0.0762(18) 0.0555(14) 0.0526(13) -0.0160(11) 0.0007(13) -0.0235(13)
F4 0.102(2) 0.115(2) 0.0426(14) -0.0218(15) -0.0136(15) -0.0015(19)
F5 0.0601(19) 0.101(2) 0.094(2) -0.0303(17) 0.0112(16) -0.0318(18)
F6 0.103(2) 0.086(2) 0.102(2) -0.0595(18) 0.0140(19) 0.0126(18)
F7 0.0344(14) 0.0799(17) 0.0801(17) -0.0256(14) -0.0049(12) -0.0077(13)
F8 0.0630(17) 0.0603(15) 0.0546(14) -0.0022(11) -0.0118(12) 0.0027(12)
F9 0.0688(18) 0.0815(18) 0.095(2) -0.0573(16) -0.0114(15) -0.0030(14)
F10 0.0658(18) 0.109(2) 0.092(2) -0.0349(17) -0.0445(17) 0.0165(16)
F11 0.078(2) 0.0553(16) 0.101(2) 0.0022(15) -0.0109(17) 0.0061(14)
F12 0.0688(18) 0.0901(19) 0.0703(17) -0.0361(15) -0.0081(14) 0.0255(15)
O1 0.0583(19) 0.0432(15) 0.0677(18) -0.0101(13) -0.0234(15) 0.0035(13)
O2 0.0562(18) 0.0727(19) 0.0595(17) -0.0300(15) -0.0240(15) 0.0022(15)
O3 0.0571(18) 0.0435(14) 0.0723(19) -0.0251(13) -0.0146(15) -0.0089(13)
O4 0.066(2) 0.0476(15) 0.077(2) -0.0188(14) -0.0374(17) 0.0031(14)
O5 0.0361(16) 0.094(2) 0.0450(15) -0.0321(15) -0.0056(13) -0.0080(15)
O6 0.068(2) 0.088(2) 0.0300(14) -0.0019(14) -0.0028(14) 0.0042(17)
O7 0.0495(17) 0.0588(16) 0.0617(17) -0.0256(14) -0.0195(14) -0.0059(14)
O8 0.0516(17) 0.0481(14) 0.0335(13) -0.0107(11) -0.0035(12) -0.0148(12)
N1 0.0244(15) 0.0304(13) 0.0373(15) -0.0073(11) -0.0100(12) -0.0046(12)
N2 0.0299(16) 0.0331(14) 0.0375(15) -0.0093(12) -0.0084(13) -0.0058(12)
N3 0.0405(18) 0.0389(16) 0.0490(18) -0.0199(14) -0.0085(15) -0.0041(14)
N4 0.0417(19) 0.0433(17) 0.0446(18) -0.0101(14) 0.0031(15) -0.0124(15)
N5 0.040(2) 0.0608(19) 0.0339(16) -0.0166(14) -0.0029(15) -0.0122(16)
N6 0.0371(17) 0.0337(14) 0.0336(15) -0.0091(12) -0.0096(13) -0.0002(13)
C1 0.035(2) 0.0382(18) 0.0419(19) -0.0105(15) -0.0096(17) -0.0070(16)
C2 0.040(2) 0.0413(19) 0.048(2) -0.0124(16) -0.0095(18) -0.0128(17)
C3 0.0242(18) 0.0242(15) 0.0361(17) -0.0038(13) -0.0088(15) 0.0006(13)
C4 0.032(2) 0.0353(17) 0.044(2) -0.0122(15) -0.0121(17) 0.0027(15)
C5 0.043(2) 0.048(2) 0.038(2) -0.0142(16) -0.0132(18) 0.0070(18)
C6 0.039(2) 0.046(2) 0.0363(19) -0.0059(16) -0.0025(17) 0.0056(18)
C7 0.031(2) 0.0365(18) 0.0400(19) -0.0045(15) -0.0058(16) -0.0031(15)
C8 0.0273(19) 0.0257(15) 0.0365(18) -0.0036(13) -0.0106(15) 0.0045(14)
C9 0.0298(19) 0.0275(15) 0.0371(18) -0.0104(13) -0.0096(15) 0.0036(14)
C10 0.040(2) 0.0390(18) 0.041(2) -0.0144(15) -0.0110(17) -0.0014(16)
C11 0.051(3) 0.052(2) 0.0353(19) -0.0168(17) -0.0116(18) 0.0045(19)
C12 0.045(2) 0.046(2) 0.0354(19) -0.0115(16) -0.0021(17) -0.0016(18)
C13 0.032(2) 0.0311(17) 0.0410(19) -0.0090(14) -0.0044(16) -0.0035(15)
C14 0.0272(18) 0.0246(15) 0.0361(18) -0.0092(13) -0.0080(15) 0.0033(14)
C15 0.0310(19) 0.0262(15) 0.0333(17) -0.0039(13) -0.0093(15) -0.0058(14)
C16 0.042(2) 0.0387(18) 0.0375(19) -0.0083(15) -0.0174(17) 0.0112(17)
C17 0.043(2) 0.0388(18) 0.043(2) -0.0161(16) -0.0164(17) 0.0119(16)
C19 0.046(2) 0.055(2) 0.037(2) -0.0036(17) -0.0158(18) 0.0167(19)
C20 0.046(2) 0.057(2) 0.038(2) -0.0103(17) -0.0104(18) 0.024(2)
C21 0.050(2) 0.050(2) 0.040(2) -0.0146(17) -0.0164(19) 0.0028(19)
C22 0.073(3) 0.087(3) 0.040(2) -0.017(2) -0.003(2) -0.027(3)
C23 0.0227(18) 0.0219(14) 0.0338(16) -0.0052(12) -0.0051(14) 0.0002(13)
C24 0.032(2) 0.0357(17) 0.0350(18) -0.0089(14) -0.0081(15) -0.0026(15)
C25 0.036(2) 0.054(2) 0.0383(19) -0.0163(17) -0.0079(18) -0.0114(18)
C27 0.0290(19) 0.0403(18) 0.0389(19) -0.0092(15) -0.0030(16) -0.0073(16)
C28 0.030(2) 0.0329(16) 0.0322(17) -0.0070(13) -0.0110(15) -0.0010(15)
C29 0.066(3) 0.138(5) 0.039(2) -0.039(3) 0.009(2) -0.035(3)
C30 0.188(9) 0.461(18) 0.033(3) -0.046(6) -0.029(4) 0.219(11)
C31 0.040(2) 0.052(2) 0.053(2) -0.0254(19) -0.0103(19) -0.0013(18)
C32 0.053(3) 0.059(3) 0.058(3) -0.024(2) -0.008(2) 0.002(2)
C33 0.041(2) 0.053(2) 0.045(2) -0.0194(18) -0.0041(18) -0.0050(19)
C34 0.045(2) 0.055(2) 0.046(2) -0.0094(19) -0.008(2) -0.003(2)

loop_
_geom_bond_atom_site_label_1
_geom_bond_atom_site_label_2
_geom_bond_distance
_geom_bond_site_symmetry_2
_geom_bond_publ_flag
S1 O2 1.420(3) . ?
S1 O1 1.426(3) . ?
S1 N3 1.576(3) . ?
S1 C31 1.835(4) . ?
S2 O4 1.421(3) . ?
S2 O3 1.426(3) . ?
S2 N3 1.578(3) . ?
S2 C32 1.821(4) . ?
S3 O6 1.429(3) . ?
S3 O5 1.431(3) . ?
S3 N4 1.576(3) . ?
S3 C33 1.832(4) . ?
S4 O8 1.425(3) . ?
S4 O7 1.427(3) . ?
S4 N4 1.576(3) . ?
S4 C34 1.830(4) . ?
F1 C31 1.335(4) . ?
F2 C31 1.319(4) . ?
F3 C31 1.321(4) . ?
F4 C32 1.336(5) . ?
F5 C32 1.309(5) . ?
F6 C32 1.326(5) . ?
F7 C33 1.319(5) . ?
F8 C33 1.326(4) . ?
F9 C33 1.330(4) . ?
F10 C34 1.315(5) . ?
F11 C34 1.317(5) . ?
F12 C34 1.317(5) . ?
N1 C14 1.407(4) . ?
N1 C3 1.416(4) . ?
N1 C1 1.455(4) . ?
N2 C9 1.406(4) . ?
N2 C8 1.406(4) . ?
N2 C2 1.455(4) . ?
N5 C25 1.337(5) . ?
N5 C27 1.346(4) . ?
N5 C29 1.494(5) . ?
N6 C19 1.334(4) . ?
N6 C17 1.338(4) . ?
N6 C21 1.491(4) . ?
C3 C4 1.392(5) . ?
C3 C8 1.412(4) . ?
C4 C5 1.393(5) . ?
C5 C6 1.367(5) . ?
C6 C7 1.404(5) . ?
C7 C8 1.389(5) . ?
C9 C10 1.391(5) . ?
C9 C14 1.421(4) . ?
C10 C11 1.392(5) . ?
C11 C12 1.372(5) . ?
C12 C13 1.394(5) . ?
C13 C14 1.385(5) . ?
C15 C16 1.378(5) . ?
C15 C20 1.389(5) . ?
C15 C15 1.489(6) 2_666 ?
C16 C17 1.371(5) . ?
C19 C20 1.359(5) . ?
C21 C22 1.489(6) . ?
C23 C28 1.397(5) . ?
C23 C24 1.401(4) . ?
C23 C23 1.486(6) 2_556 ?
C24 C25 1.363(5) . ?
C27 C28 1.365(5) . ?
C29 C30 1.304(8) . ?
